data_7227171
loop_
_publ_author_name
'Mekhzoum, M. E. M.'
'Essassi, E. M.'
'Qaiss, A.'
'Bouhfid, R.'

_publ_section_title
;
 Fluorescent bio-nanocomposites based on chitosan reinforced hemicyanine
 dye-modified montmorillonite
;
_journal_issue 112
_journal_name_full 'RSC Adv.'
_journal_page_first 111472
_journal_paper_doi 10.1039/C6RA23320A
_journal_volume 6
_journal_year 2016
_chemical_formula_moiety 'I, C16.87 H15.62 N O S'
_chemical_formula_sum 'C17.05 H16.14 I N O S'
_chemical_formula_weight 409.98
_space_group_crystal_system monoclinic
_space_group_IT_number 14
_space_group_name_Hall '-P 2ybc'
_space_group_name_H-M_alt 'P 1 21/c 1'
_symmetry_space_group_name_Hall '-P 2ybc'
_symmetry_space_group_name_H-M 'P 1 21/c 1'
_atom_sites_solution_hydrogens geom
_atom_sites_solution_primary iterative
_audit_creation_date 2016-10-05
_audit_creation_method
;
Olex2 1.2
(compiled 2016.09.09 svn.r3337 for OlexSys, GUI svn.r5227)
;
_audit_update_record
;
2016-10-28 deposited with the CCDC.
2016-11-23 downloaded from the CCDC.
;
_cell_angle_alpha 90
_cell_angle_beta 90.0000(10)
_cell_angle_gamma 90
_cell_formula_units_Z 4
_cell_length_a 7.4292(2)
_cell_length_b 10.7679(2)
_cell_length_c 20.5682(4)
_cell_measurement_temperature 293(2)
_cell_volume 1645.39(6)
_computing_molecular_graphics 'Olex2 (Dolomanov et al., 2009)'
_computing_publication_material 'Olex2 (Dolomanov et al., 2009)'
_computing_structure_refinement 'XL (Sheldrick, 2008)'
_computing_structure_solution 'olex2.solve (Bourhis et al., 2015)'
_diffrn_ambient_temperature 293(2)
_diffrn_measured_fraction_theta_full 1.000
_diffrn_measured_fraction_theta_max 0.998
_diffrn_radiation_probe x-ray
_diffrn_radiation_type MoK\a
_diffrn_radiation_wavelength 0.71073
_diffrn_reflns_av_R_equivalents 0.0302
_diffrn_reflns_av_unetI/netI 0.0197
_diffrn_reflns_Laue_measured_fraction_full 1.000
_diffrn_reflns_Laue_measured_fraction_max 0.998
_diffrn_reflns_limit_h_max 10
_diffrn_reflns_limit_h_min -10
_diffrn_reflns_limit_k_max 14
_diffrn_reflns_limit_k_min -14
_diffrn_reflns_limit_l_max 28
_diffrn_reflns_limit_l_min -28
_diffrn_reflns_number 27295
_diffrn_reflns_point_group_measured_fraction_full 1.000
_diffrn_reflns_point_group_measured_fraction_max 0.998
_diffrn_reflns_theta_full 26.000
_diffrn_reflns_theta_max 29.094
_diffrn_reflns_theta_min 1.980
_diffrn_source 'sealed X-ray tube'
_exptl_absorpt_coefficient_mu 2.071
_exptl_crystal_density_diffrn 1.655
_exptl_crystal_F_000 810
_refine_diff_density_max 0.994
_refine_diff_density_min -0.280
_refine_diff_density_rms 0.067
_refine_ls_extinction_coef 0.0000(3)
_refine_ls_extinction_expression Fc^*^=kFc[1+0.001xFc^2^\l^3^/sin(2\q)]^-1/4^
_refine_ls_extinction_method SHELXL
_refine_ls_goodness_of_fit_ref 1.021
_refine_ls_hydrogen_treatment constr
_refine_ls_matrix_type full
_refine_ls_number_parameters 194
_refine_ls_number_reflns 4401
_refine_ls_number_restraints 6
_refine_ls_restrained_S_all 1.020
_refine_ls_R_factor_all 0.0473
_refine_ls_R_factor_gt 0.0311
_refine_ls_shift/su_max 8.086
_refine_ls_shift/su_mean 0.042
_refine_ls_structure_factor_coef Fsqd
_refine_ls_weighting_details 'w=1/[\s^2^(Fo^2^)+(0.0414P)^2^+0.6928P] where P=(Fo^2^+2Fc^2^)/3'
_refine_ls_weighting_scheme calc
_refine_ls_wR_factor_gt 0.0755
_refine_ls_wR_factor_ref 0.0860
_reflns_Friedel_coverage 0.000
_reflns_number_gt 3254
_reflns_number_total 4401
_reflns_threshold_expression 'I > 2\s(I)'
_cod_data_source_file c6ra23320a2.cif
_cod_data_source_block HDb_a
_cod_database_code 7227171
_shelxl_version_number 2014-3
_shelx_space_group_comment
;
The symmetry employed for this shelxl refinement is uniquely defined
by the following loop, which should always be used as a source of
symmetry information in preference to the above space-group names.
They are only intended as comments.
;
_olex2_refinement_description
;
1. Fixed Uiso
 At 1.2 times of:
  All C(H) groups, All C(H,H) groups
 At 1.5 times of:
  All C(H,H,H) groups, All O(H) groups
2. Uiso/Uaniso restraints and constraints
Uanis(C0AA) \\sim Ueq: with sigma of 0.1 and sigma for terminal atoms of 0.2
3. Others
 Sof(C0AA)=Sof(H0AA)=Sof(H0AB)=Sof(H0AC)=FVAR(1)
4.a Secondary CH2 refined with riding coordinates:
 C3(H3A,H3B)
4.b Aromatic/amide H refined with riding coordinates:
 C5BA(H5BA), C2AA(H2AA), C5AA(H5AA), C6AA(H6AA), C3AA(H3AA), C2BA(H2BA),
 C3BA(H3BA), C9AA(H9AA), C0BA(H0BA), C1BA(H1BA)
4.c Idealised Me refined as rotating group:
 C0AA(H0AA,H0AB,H0AC)
4.d Idealised tetrahedral OH refined as rotating group:
 O(H)
;
_olex2_submission_special_instructions 'No special instructions were received'

loop_
_space_group_symop_operation_xyz
'x, y, z'
'-x, y+1/2, -z+1/2'
'-x, -y, -z'
'x, -y-1/2, z-1/2'

loop_
_atom_site_label
_atom_site_type_symbol
_atom_site_fract_x
_atom_site_fract_y
_atom_site_fract_z
_atom_site_U_iso_or_equiv
_atom_site_adp_type
_atom_site_occupancy
_atom_site_site_symmetry_order
_atom_site_calc_flag
_atom_site_refinement_flags_posn
_atom_site_refinement_flags_adp
_atom_site_refinement_flags_occupancy
_atom_site_disorder_assembly
_atom_site_disorder_group
I I 0.39572(3) 0.34184(2) 0.60801(2) 0.06975(11) Uani 1 1 d . . . . .
S1AA S 0.83059(10) -0.01097(6) 0.37463(3) 0.04947(16) Uani 1 1 d . . . . .
N3AA N 0.7615(3) 0.20487(18) 0.41787(10) 0.0418(4) Uani 1 1 d . . . . .
C4AA C 0.7721(3) 0.0873(2) 0.43695(11) 0.0419(5) Uani 1 1 d . . . . .
C5BA C 0.6614(3) -0.0714(2) 0.63628(12) 0.0472(5) Uani 1 1 d . . . . .
H5BA H 0.6449 0.0142 0.6344 0.057 Uiso 1 1 calc R . . . .
C1AA C 0.8009(3) 0.2237(2) 0.35206(12) 0.0412(5) Uani 1 1 d . . . . .
C2AA C 0.6371(4) -0.1324(2) 0.69448(13) 0.0494(6) Uani 1 1 d . . . . .
H2AA H 0.6049 -0.0883 0.7316 0.059 Uiso 1 1 calc R . . . .
C5AA C 0.7375(3) 0.0438(2) 0.50192(12) 0.0468(6) Uani 1 1 d . . . . .
H5AA H 0.7108 0.1013 0.5342 0.056 Uiso 1 1 calc R . . . .
C6AA C 0.7426(3) -0.0769(2) 0.51731(11) 0.0446(5) Uani 1 1 d . . . . .
H6AA H 0.7705 -0.1305 0.4833 0.054 Uiso 1 1 calc R . . . .
C3AA C 0.7032(4) -0.3265(2) 0.64201(14) 0.0541(6) Uani 1 1 d . . . . .
H3AA H 0.7155 -0.4124 0.6437 0.065 Uiso 1 1 calc R . . . .
C2BA C 0.8794(4) 0.1092(3) 0.25489(13) 0.0572(7) Uani 1 1 d . . . . .
H2BA H 0.9052 0.0347 0.2340 0.069 Uiso 1 1 calc R . . . .
C3BA C 0.8002(4) 0.3350(2) 0.31774(15) 0.0543(6) Uani 1 1 d . . . . .
H3BA H 0.7740 0.4098 0.3382 0.065 Uiso 1 1 calc R . . . .
C4BA C 0.7105(3) -0.1356(2) 0.57988(11) 0.0422(5) Uani 1 1 d . . . . .
C7AA C 0.6611(3) -0.2607(2) 0.69747(12) 0.0463(5) Uani 1 1 d . . . . .
C8AA C 0.8412(3) 0.1130(2) 0.32072(12) 0.0430(5) Uani 1 1 d . . . . .
C9AA C 0.7270(4) -0.2641(2) 0.58402(12) 0.0493(6) Uani 1 1 d . . . . .
H9AA H 0.7547 -0.3091 0.5468 0.059 Uiso 1 1 calc R . . . .
C0AA C 0.8581(5) 0.3641(4) 0.4983(2) 0.0762(14) Uani 0.873(8) 1 d . U P A 1
H0AA H 0.9167 0.3007 0.5234 0.114 Uiso 0.873(8) 1 calc GR . P A 1
H0AB H 0.8125 0.4272 0.5269 0.114 Uiso 0.873(8) 1 calc GR . P A 1
H0AC H 0.9428 0.4003 0.4686 0.114 Uiso 0.873(8) 1 calc GR . P A 1
C0BA C 0.8777(4) 0.2206(3) 0.22161(14) 0.0641(7) Uani 1 1 d . . . . .
H0BA H 0.9029 0.2214 0.1773 0.077 Uiso 1 1 calc R . . . .
C1BA C 0.8393(4) 0.3303(3) 0.25302(16) 0.0618(7) Uani 1 1 d . . . . .
H1BA H 0.8401 0.4038 0.2293 0.074 Uiso 1 1 calc R . . . .
O O 0.6423(4) -0.32686(18) 0.75299(10) 0.0662(6) Uani 1 1 d . . . . .
H H 0.6188 -0.2797 0.7831 0.099 Uiso 1 1 calc GR . . . .
C3 C 0.7054(4) 0.3080(2) 0.46086(14) 0.0533(6) Uani 1 1 d . . . . .
H3A H 0.6160 0.2774 0.4913 0.064 Uiso 1 1 calc R . . A .
H3B H 0.6492 0.3721 0.4347 0.064 Uiso 1 1 calc R . . A .

loop_
_atom_site_aniso_label
_atom_site_aniso_U_11
_atom_site_aniso_U_22
_atom_site_aniso_U_33
_atom_site_aniso_U_23
_atom_site_aniso_U_13
_atom_site_aniso_U_12
I 0.1157(2) 0.05351(13) 0.04004(12) -0.00670(7) 0.01751(10) -0.01272(10)
S1AA 0.0703(4) 0.0392(3) 0.0390(3) -0.0018(2) 0.0059(3) 0.0005(3)
N3AA 0.0415(10) 0.0401(10) 0.0439(11) -0.0075(8) 0.0041(8) -0.0054(8)
C4AA 0.0421(12) 0.0428(12) 0.0408(12) -0.0039(9) 0.0018(9) -0.0068(10)
C5BA 0.0522(14) 0.0471(13) 0.0423(13) -0.0028(10) 0.0014(10) -0.0083(11)
C1AA 0.0386(12) 0.0422(12) 0.0427(12) -0.0005(9) 0.0009(9) -0.0035(9)
C2AA 0.0558(15) 0.0535(14) 0.0389(12) -0.0072(10) 0.0058(11) -0.0064(11)
C5AA 0.0478(14) 0.0532(14) 0.0394(12) -0.0060(10) 0.0034(10) -0.0088(11)
C6AA 0.0433(13) 0.0559(14) 0.0347(11) -0.0044(10) -0.0004(9) -0.0032(11)
C3AA 0.0686(17) 0.0478(14) 0.0458(14) -0.0005(11) -0.0047(13) 0.0043(12)
C2BA 0.0747(19) 0.0578(15) 0.0390(13) -0.0006(12) -0.0003(12) 0.0032(14)
C3BA 0.0572(16) 0.0428(13) 0.0628(17) 0.0040(11) 0.0021(13) -0.0001(11)
C4BA 0.0401(12) 0.0519(13) 0.0346(11) -0.0015(9) -0.0029(9) -0.0051(10)
C7AA 0.0498(14) 0.0546(14) 0.0344(11) 0.0022(10) -0.0027(10) -0.0045(11)
C8AA 0.0478(13) 0.0418(11) 0.0396(12) 0.0002(10) 0.0004(10) -0.0027(10)
C9AA 0.0593(15) 0.0540(14) 0.0347(12) -0.0056(10) -0.0012(11) 0.0060(12)
C0AA 0.062(2) 0.073(2) 0.094(3) -0.047(2) 0.009(2) -0.0194(18)
C0BA 0.082(2) 0.0680(19) 0.0424(14) 0.0096(13) -0.0041(14) -0.0020(16)
C1BA 0.0730(19) 0.0567(16) 0.0558(17) 0.0167(13) -0.0019(14) 0.0012(14)
O 0.0987(16) 0.0598(12) 0.0400(10) 0.0057(8) 0.0059(10) -0.0031(11)
C3 0.0578(16) 0.0453(13) 0.0567(16) -0.0149(11) 0.0090(12) -0.0042(12)

loop_
_atom_type_symbol
_atom_type_description
_atom_type_scat_dispersion_real
_atom_type_scat_dispersion_imag
_atom_type_scat_source
C C 0.0033 0.0016 'International Tables Vol C Tables 4.2.6.8 and 6.1.1.4'
H H 0.0000 0.0000 'International Tables Vol C Tables 4.2.6.8 and 6.1.1.4'
I I -0.4742 1.8119 'International Tables Vol C Tables 4.2.6.8 and 6.1.1.4'
N N 0.0061 0.0033 'International Tables Vol C Tables 4.2.6.8 and 6.1.1.4'
O O 0.0106 0.0060 'International Tables Vol C Tables 4.2.6.8 and 6.1.1.4'
S S 0.1246 0.1234 'International Tables Vol C Tables 4.2.6.8 and 6.1.1.4'

loop_
_geom_angle_atom_site_label_1
_geom_angle_atom_site_label_2
_geom_angle_atom_site_label_3
_geom_angle
C4AA S1AA C8AA 90.84(12)
C4AA N3AA C1AA 114.3(2)
C4AA N3AA C3 123.8(2)
C1AA N3AA C3 121.9(2)
N3AA C4AA S1AA 112.43(17)
N3AA C4AA C5AA 125.0(2)
C5AA C4AA S1AA 122.53(19)
C2AA C5BA H5BA 119.4
C2AA C5BA C4BA 121.3(2)
C4BA C5BA H5BA 119.4
C3BA C1AA N3AA 128.0(2)
C8AA C1AA N3AA 111.7(2)
C8AA C1AA C3BA 120.3(2)
C5BA C2AA H2AA 120.2
C5BA C2AA C7AA 119.6(2)
C7AA C2AA H2AA 120.2
C4AA C5AA H5AA 119.0
C6AA C5AA C4AA 122.0(2)
C6AA C5AA H5AA 119.0
C5AA C6AA H6AA 115.6
C5AA C6AA C4BA 128.9(2)
C4BA C6AA H6AA 115.6
C7AA C3AA H3AA 120.2
C7AA C3AA C9AA 119.6(2)
C9AA C3AA H3AA 120.2
C8AA C2BA H2BA 121.4
C0BA C2BA H2BA 121.4
C0BA C2BA C8AA 117.2(3)
C1AA C3BA H3BA 121.2
C1BA C3BA C1AA 117.6(3)
C1BA C3BA H3BA 121.2
C5BA C4BA C6AA 124.2(2)
C9AA C4BA C5BA 117.6(2)
C9AA C4BA C6AA 118.2(2)
C3AA C7AA C2AA 120.1(2)
O C7AA C2AA 123.1(2)
O C7AA C3AA 116.8(2)
C1AA C8AA S1AA 110.72(18)
C2BA C8AA S1AA 127.7(2)
C2BA C8AA C1AA 121.6(2)
C3AA C9AA C4BA 121.7(2)
C3AA C9AA H9AA 119.1
C4BA C9AA H9AA 119.1
H0AA C0AA H0AB 109.5
H0AA C0AA H0AC 109.5
H0AB C0AA H0AC 109.5
C3 C0AA H0AA 109.5
C3 C0AA H0AB 109.5
C3 C0AA H0AC 109.5
C2BA C0BA H0BA 119.5
C1BA C0BA C2BA 121.0(3)
C1BA C0BA H0BA 119.5
C3BA C1BA C0BA 122.3(3)
C3BA C1BA H1BA 118.9
C0BA C1BA H1BA 118.9
C7AA O H 109.5
N3AA C3 C0AA 113.3(2)
N3AA C3 H3A 108.9
N3AA C3 H3B 108.9
C0AA C3 H3A 108.9
C0AA C3 H3B 108.9
H3A C3 H3B 107.7

loop_
_geom_bond_atom_site_label_1
_geom_bond_atom_site_label_2
_geom_bond_distance
S1AA C4AA 1.718(2)
S1AA C8AA 1.737(2)
N3AA C4AA 1.328(3)
N3AA C1AA 1.400(3)
N3AA C3 1.480(3)
C4AA C5AA 1.439(3)
C5BA H5BA 0.9300
C5BA C2AA 1.377(4)
C5BA C4BA 1.399(3)
C1AA C3BA 1.391(3)
C1AA C8AA 1.388(3)
C2AA H2AA 0.9300
C2AA C7AA 1.395(4)
C5AA H5AA 0.9300
C5AA C6AA 1.338(4)
C6AA H6AA 0.9300
C6AA C4BA 1.454(3)
C3AA H3AA 0.9300
C3AA C7AA 1.379(4)
C3AA C9AA 1.380(4)
C2BA H2BA 0.9300
C2BA C8AA 1.384(3)
C2BA C0BA 1.381(4)
C3BA H3BA 0.9300
C3BA C1BA 1.363(4)
C4BA C9AA 1.391(3)
C7AA O 1.353(3)
C9AA H9AA 0.9300
C0AA H0AA 0.9600
C0AA H0AB 0.9600
C0AA H0AC 0.9600
C0AA C3 1.498(4)
C0BA H0BA 0.9300
C0BA C1BA 1.377(4)
C1BA H1BA 0.9300
O H 0.8200
C3 H3A 0.9700
C3 H3B 0.9700

loop_
_geom_torsion_atom_site_label_1
_geom_torsion_atom_site_label_2
_geom_torsion_atom_site_label_3
_geom_torsion_atom_site_label_4
_geom_torsion
S1AA C4AA C5AA C6AA -2.4(3)
N3AA C4AA C5AA C6AA 176.9(2)
N3AA C1AA C3BA C1BA -178.5(3)
N3AA C1AA C8AA S1AA -0.5(3)
N3AA C1AA C8AA C2BA 178.2(2)
C4AA S1AA C8AA C1AA 0.27(19)
C4AA S1AA C8AA C2BA -178.4(3)
C4AA N3AA C1AA C3BA 179.5(2)
C4AA N3AA C1AA C8AA 0.6(3)
C4AA N3AA C3 C0AA 87.6(3)
C4AA C5AA C6AA C4BA -179.7(2)
C5BA C2AA C7AA C3AA -2.1(4)
C5BA C2AA C7AA O 179.0(3)
C5BA C4BA C9AA C3AA -2.6(4)
C1AA N3AA C4AA S1AA -0.4(3)
C1AA N3AA C4AA C5AA -179.8(2)
C1AA N3AA C3 C0AA -95.2(3)
C1AA C3BA C1BA C0BA 0.3(5)
C2AA C5BA C4BA C6AA -178.5(2)
C2AA C5BA C4BA C9AA 2.5(4)
C5AA C6AA C4BA C5BA 2.1(4)
C5AA C6AA C4BA C9AA -178.9(3)
C6AA C4BA C9AA C3AA 178.3(2)
C2BA C0BA C1BA C3BA -0.5(5)
C3BA C1AA C8AA S1AA -179.5(2)
C3BA C1AA C8AA C2BA -0.8(4)
C4BA C5BA C2AA C7AA -0.2(4)
C7AA C3AA C9AA C4BA 0.4(4)
C8AA S1AA C4AA N3AA 0.08(19)
C8AA S1AA C4AA C5AA 179.5(2)
C8AA C1AA C3BA C1BA 0.3(4)
C8AA C2BA C0BA C1BA 0.0(5)
C9AA C3AA C7AA C2AA 2.0(4)
C9AA C3AA C7AA O -179.0(3)
C0BA C2BA C8AA S1AA 179.1(2)
C0BA C2BA C8AA C1AA 0.6(4)
C3 N3AA C4AA S1AA 176.99(18)
C3 N3AA C4AA C5AA -2.4(4)
C3 N3AA C1AA C3BA 2.1(4)
C3 N3AA C1AA C8AA -176.8(2)
